data_2233788
loop_
_publ_author_name
'Madadi, Nikhil Reddy'
'Parkin, Sean'
'Crooks, Peter A.'

_publ_section_title
;
 (<i>Z</i>)-2-{2,4-Dimethoxy-6-[(<i>E</i>)-4-methoxystyryl]benzylidene}quinuclidin-3-one
;
_journal_coeditor_code FJ2476
_journal_issue 3
_journal_name_full 'Acta Crystallographica Section E'
_journal_page_first o730
_journal_paper_doi 10.1107/S1600536812005843
_journal_volume 68
_journal_year 2012
_chemical_formula_iupac 'C25 H27 N O4'
_chemical_formula_moiety 'C25 H27 N O4'
_chemical_formula_sum 'C25 H27 N O4'
_chemical_formula_weight 405.48
_chemical_name_systematic
;
(<i>Z</i>)-2-{2,4-Dimethoxy-6-[(<i>E</i>)-4-
methoxystyryl]benzylidene}quinuclidin-3-one
;
_space_group_IT_number 29
_symmetry_cell_setting orthorhombic
_symmetry_space_group_name_Hall 'P 2c -2ac'
_symmetry_space_group_name_H-M 'P c a 21'
_atom_sites_solution_hydrogens geom
_atom_sites_solution_primary direct
_atom_sites_solution_secondary difmap
_audit_creation_method SHELXL-97
_cell_angle_alpha 90.00
_cell_angle_beta 90.00
_cell_angle_gamma 90.00
_cell_formula_units_Z 4
_cell_length_a 36.10680(10)
_cell_length_b 6.87480(10)
_cell_length_c 8.4813(4)
_cell_measurement_reflns_used 2806
_cell_measurement_temperature 90.0(2)
_cell_measurement_theta_max 27.48
_cell_measurement_theta_min 1.00
_cell_volume 2105.29(10)
_computing_cell_refinement 'SCALEPACK (Otwinowski & Minor, 1997)'
_computing_data_collection 'COLLECT (Nonius, 1998)'
_computing_data_reduction 'DENZO-SMN (Otwinowski & Minor, 1997)'
_computing_molecular_graphics 'XP in SHELXTL (Sheldrick, 2008)'
_computing_publication_material
;
SHELXL97 (Sheldrick, 2008) and local procedures
;
_computing_structure_refinement 'SHELXL97 (Sheldrick, 2008)'
_computing_structure_solution 'SHELXS97 (Sheldrick, 2008)'
_diffrn_ambient_temperature 90.0(2)
_diffrn_detector_area_resol_mean 9.1
_diffrn_measured_fraction_theta_full 0.996
_diffrn_measured_fraction_theta_max 0.996
_diffrn_measurement_device_type 'Nonius KappaCCD'
_diffrn_measurement_method '\w scans at fixed \c = 55\%'
_diffrn_radiation_monochromator graphite
_diffrn_radiation_source 'fine-focus sealed tube'
_diffrn_radiation_type MoK\a
_diffrn_radiation_wavelength 0.71073
_diffrn_reflns_av_R_equivalents 0.0510
_diffrn_reflns_av_sigmaI/netI 0.0235
_diffrn_reflns_limit_h_max 46
_diffrn_reflns_limit_h_min -46
_diffrn_reflns_limit_k_max 8
_diffrn_reflns_limit_k_min -8
_diffrn_reflns_limit_l_max 11
_diffrn_reflns_limit_l_min -10
_diffrn_reflns_number 39211
_diffrn_reflns_theta_full 27.49
_diffrn_reflns_theta_max 27.49
_diffrn_reflns_theta_min 2.26
_diffrn_standards_number 0
_exptl_absorpt_coefficient_mu 0.086
_exptl_absorpt_correction_T_max 0.993
_exptl_absorpt_correction_T_min 0.978
_exptl_absorpt_correction_type multi-scan
_exptl_absorpt_process_details '(SCALEPACK; Otwinowski & Minor, 1997)'
_exptl_crystal_colour 'pale yellow'
_exptl_crystal_density_diffrn 1.279
_exptl_crystal_density_method 'not measured'
_exptl_crystal_description plate
_exptl_crystal_F_000 864
_exptl_crystal_size_max 0.26
_exptl_crystal_size_mid 0.20
_exptl_crystal_size_min 0.08
_refine_diff_density_max 0.170
_refine_diff_density_min -0.188
_refine_ls_extinction_method none
_refine_ls_goodness_of_fit_ref 1.038
_refine_ls_hydrogen_treatment constr
_refine_ls_matrix_type full
_refine_ls_number_parameters 274
_refine_ls_number_reflns 2554
_refine_ls_number_restraints 1
_refine_ls_restrained_S_all 1.038
_refine_ls_R_factor_all 0.0406
_refine_ls_R_factor_gt 0.0351
_refine_ls_shift/su_max 0.000
_refine_ls_shift/su_mean 0.000
_refine_ls_structure_factor_coef Fsqd
_refine_ls_weighting_details 'calc w=1/[\s^2^(Fo^2^)+(0.0550P)^2^+0.4230P] where P=(Fo^2^+2Fc^2^)/3'
_refine_ls_weighting_scheme calc
_refine_ls_wR_factor_gt 0.0870
_refine_ls_wR_factor_ref 0.0904
_reflns_number_gt 2313
_reflns_number_total 2554
_reflns_threshold_expression I>2\s(I)
_cod_data_source_file fj2476.cif
_cod_data_source_block I
_cod_database_code 2233788
_cod_database_fobs_code 2233788

loop_
_symmetry_equiv_pos_as_xyz
'x, y, z'
'-x, -y, z+1/2'
'-x+1/2, y, z+1/2'
'x+1/2, -y, z'

loop_
_atom_site_type_symbol
_atom_site_label
_atom_site_fract_x
_atom_site_fract_y
_atom_site_fract_z
_atom_site_U_iso_or_equiv
_atom_site_adp_type
_atom_site_calc_flag
_atom_site_refinement_flags
_atom_site_occupancy
_atom_site_symmetry_multiplicity
C C1 0.38605(5) 0.0394(3) -0.0016(2) 0.0199(4) Uani d . 1 1
C C2 0.41142(5) -0.0668(3) -0.0926(2) 0.0209(4) Uani d . 1 1
H H2 0.4360 -0.0203 -0.1052 0.025 Uiso calc R 1 1
O O3 0.42772(4) -0.3314(2) -0.25036(18) 0.0242(3) Uani d . 1 1
C C3 0.40072(5) -0.2399(3) -0.1643(2) 0.0208(4) Uani d . 1 1
C C4 0.36460(5) -0.3113(3) -0.1488(2) 0.0213(4) Uani d . 1 1
H H4 0.3575 -0.4302 -0.1971 0.026 Uiso calc R 1 1
O O5 0.30344(4) -0.2577(2) -0.0355(2) 0.0273(4) Uani d . 1 1
C C5 0.33950(5) -0.2038(3) -0.0609(2) 0.0210(4) Uani d . 1 1
C C6 0.34939(5) -0.0292(3) 0.0138(2) 0.0194(4) Uani d . 1 1
C C7 0.32098(5) 0.0712(3) 0.1075(3) 0.0208(4) Uani d . 1 1
H H7 0.3007 0.1275 0.0524 0.025 Uiso calc R 1 1
C C8 0.32148(5) 0.0892(3) 0.2640(3) 0.0213(4) Uani d . 1 1
N N9 0.34916(5) -0.0003(3) 0.3624(2) 0.0275(4) Uani d . 1 1
C C10 0.36272(6) 0.1427(4) 0.4797(3) 0.0343(5) Uani d . 1 1
H H10A 0.3752 0.2509 0.4239 0.041 Uiso calc R 1 1
H H10B 0.3812 0.0793 0.5488 0.041 Uiso calc R 1 1
C C11 0.33104(6) 0.2257(4) 0.5823(3) 0.0323(5) Uani d . 1 1
H H11A 0.3354 0.1939 0.6946 0.039 Uiso calc R 1 1
H H11B 0.3301 0.3690 0.5714 0.039 Uiso calc R 1 1
C C12 0.29427(6) 0.1356(4) 0.5273(3) 0.0312(5) Uani d . 1 1
H H12 0.2728 0.1886 0.5883 0.037 Uiso calc R 1 1
O O13 0.26589(4) 0.2760(3) 0.2957(2) 0.0409(4) Uani d . 1 1
C C13 0.29067(5) 0.1800(3) 0.3542(3) 0.0264(4) Uani d . 1 1
C C14 0.29709(7) -0.0863(4) 0.5442(3) 0.0414(6) Uani d . 1 1
H H14A 0.2742 -0.1482 0.5040 0.050 Uiso calc R 1 1
H H14B 0.2999 -0.1214 0.6567 0.050 Uiso calc R 1 1
C C15 0.33094(7) -0.1599(4) 0.4492(3) 0.0398(6) Uani d . 1 1
H H15A 0.3490 -0.2202 0.5223 0.048 Uiso calc R 1 1
H H15B 0.3228 -0.2608 0.3736 0.048 Uiso calc R 1 1
C C16 0.39711(5) 0.2215(3) 0.0766(2) 0.0199(4) Uani d . 1 1
H H16 0.3783 0.3145 0.0986 0.024 Uiso calc R 1 1
C C17 0.43187(5) 0.2647(3) 0.1187(3) 0.0206(4) Uani d . 1 1
H H17 0.4502 0.1709 0.0933 0.025 Uiso calc R 1 1
C C18 0.44483(5) 0.4405(3) 0.1996(2) 0.0188(4) Uani d . 1 1
C C19 0.42275(5) 0.6030(3) 0.2311(2) 0.0207(4) Uani d . 1 1
H H19 0.3978 0.6041 0.1954 0.025 Uiso calc R 1 1
C C20 0.43624(5) 0.7628(3) 0.3131(3) 0.0207(4) Uani d . 1 1
H H20 0.4207 0.8714 0.3332 0.025 Uiso calc R 1 1
O O21 0.48955(3) 0.9124(2) 0.4451(2) 0.0257(3) Uani d . 1 1
C C21 0.47287(5) 0.7621(3) 0.3656(2) 0.0201(4) Uani d . 1 1
C C22 0.49550(5) 0.6031(3) 0.3342(2) 0.0215(4) Uani d . 1 1
H H22 0.5205 0.6030 0.3693 0.026 Uiso calc R 1 1
C C23 0.48175(5) 0.4451(3) 0.2520(2) 0.0205(4) Uani d . 1 1
H H23 0.4975 0.3377 0.2305 0.025 Uiso calc R 1 1
C C24 0.29163(6) -0.4419(3) -0.0932(3) 0.0346(6) Uani d . 1 1
H H24A 0.2925 -0.4419 -0.2086 0.052 Uiso calc R 1 1
H H24B 0.2662 -0.4669 -0.0583 0.052 Uiso calc R 1 1
H H24C 0.3080 -0.5437 -0.0523 0.052 Uiso calc R 1 1
C C25 0.41767(6) -0.5036(3) -0.3349(3) 0.0248(4) Uani d . 1 1
H H25A 0.4101 -0.6047 -0.2601 0.037 Uiso calc R 1 1
H H25B 0.4390 -0.5497 -0.3960 0.037 Uiso calc R 1 1
H H25C 0.3971 -0.4745 -0.4064 0.037 Uiso calc R 1 1
C C26 0.46609(6) 1.0558(3) 0.5147(3) 0.0263(4) Uani d . 1 1
H H26A 0.4526 1.1251 0.4317 0.039 Uiso calc R 1 1
H H26B 0.4812 1.1484 0.5747 0.039 Uiso calc R 1 1
H H26C 0.4484 0.9923 0.5856 0.039 Uiso calc R 1 1

loop_
_atom_site_aniso_label
_atom_site_aniso_U_11
_atom_site_aniso_U_22
_atom_site_aniso_U_33
_atom_site_aniso_U_12
_atom_site_aniso_U_13
_atom_site_aniso_U_23
C1 0.0212(9) 0.0204(9) 0.0179(9) 0.0000(7) -0.0011(8) -0.0002(8)
C2 0.0177(8) 0.0241(9) 0.0209(10) -0.0021(7) 0.0001(7) -0.0010(8)
O3 0.0200(6) 0.0251(7) 0.0275(8) -0.0008(5) 0.0031(6) -0.0089(6)
C3 0.0211(9) 0.0230(9) 0.0184(10) 0.0023(7) 0.0002(8) -0.0020(8)
C4 0.0218(9) 0.0199(9) 0.0222(10) -0.0010(7) -0.0013(8) -0.0037(8)
O5 0.0195(6) 0.0257(7) 0.0367(9) -0.0073(6) 0.0054(6) -0.0102(7)
C5 0.0186(8) 0.0233(9) 0.0210(10) -0.0021(7) -0.0002(8) -0.0020(8)
C6 0.0197(9) 0.0202(9) 0.0185(9) -0.0008(7) -0.0008(7) -0.0007(8)
C7 0.0184(8) 0.0192(9) 0.0247(10) -0.0001(7) -0.0029(8) -0.0018(9)
C8 0.0169(8) 0.0207(9) 0.0261(10) 0.0024(7) -0.0010(8) -0.0039(8)
N9 0.0258(8) 0.0354(10) 0.0213(8) 0.0083(8) -0.0045(8) -0.0037(8)
C10 0.0235(10) 0.0549(15) 0.0245(11) 0.0018(10) -0.0039(9) -0.0091(11)
C11 0.0255(10) 0.0474(13) 0.0242(11) 0.0016(9) -0.0036(9) -0.0080(11)
C12 0.0187(9) 0.0482(13) 0.0268(11) 0.0008(9) 0.0011(8) -0.0106(11)
O13 0.0304(8) 0.0562(11) 0.0363(9) 0.0215(8) -0.0095(7) -0.0178(9)
C13 0.0197(9) 0.0300(10) 0.0296(11) 0.0041(8) -0.0040(9) -0.0113(10)
C14 0.0387(12) 0.0516(15) 0.0338(13) -0.0093(11) 0.0032(11) 0.0046(12)
C15 0.0522(14) 0.0343(12) 0.0329(13) 0.0067(11) -0.0044(12) 0.0053(11)
C16 0.0214(9) 0.0202(9) 0.0182(9) -0.0004(7) 0.0014(8) -0.0013(8)
C17 0.0199(8) 0.0204(9) 0.0214(10) 0.0002(7) 0.0004(8) -0.0002(8)
C18 0.0188(8) 0.0201(9) 0.0174(9) -0.0023(7) 0.0019(7) -0.0007(8)
C19 0.0196(8) 0.0226(10) 0.0199(10) -0.0015(7) -0.0019(7) 0.0003(8)
C20 0.0202(8) 0.0198(9) 0.0221(10) 0.0020(7) 0.0003(8) -0.0011(8)
O21 0.0209(6) 0.0221(7) 0.0342(8) -0.0006(5) -0.0030(6) -0.0099(7)
C21 0.0216(9) 0.0193(9) 0.0193(9) -0.0041(7) -0.0008(8) -0.0027(8)
C22 0.0173(8) 0.0241(9) 0.0230(10) -0.0013(7) -0.0013(8) 0.0001(9)
C23 0.0192(8) 0.0203(9) 0.0220(9) 0.0008(7) 0.0015(8) -0.0020(8)
C24 0.0294(10) 0.0271(11) 0.0473(15) -0.0112(8) 0.0071(10) -0.0119(11)
C25 0.0264(9) 0.0228(10) 0.0251(11) 0.0009(8) -0.0007(9) -0.0072(9)
C26 0.0291(10) 0.0222(10) 0.0275(11) 0.0026(8) -0.0022(9) -0.0069(9)

loop_
_atom_type_symbol
_atom_type_description
_atom_type_scat_dispersion_real
_atom_type_scat_dispersion_imag
_atom_type_scat_source
C C 0.0033 0.0016 'International Tables Vol C Tables 4.2.6.8 and 6.1.1.4'
H H 0.0000 0.0000 'International Tables Vol C Tables 4.2.6.8 and 6.1.1.4'
N N 0.0061 0.0033 'International Tables Vol C Tables 4.2.6.8 and 6.1.1.4'
O O 0.0106 0.0060 'International Tables Vol C Tables 4.2.6.8 and 6.1.1.4'

loop_
_geom_angle_atom_site_label_1
_geom_angle_atom_site_label_2
_geom_angle_atom_site_label_3
_geom_angle
C2 C1 C6 119.32(18)
C2 C1 C16 120.87(16)
C6 C1 C16 119.81(17)
C3 C2 C1 120.27(17)
C3 C2 H2 119.9
C1 C2 H2 119.9
C3 O3 C25 117.78(15)
O3 C3 C2 115.32(16)
O3 C3 C4 123.48(17)
C2 C3 C4 121.20(17)
C5 C4 C3 118.17(17)
C5 C4 H4 120.9
C3 C4 H4 120.9
C5 O5 C24 118.14(16)
O5 C5 C4 124.11(17)
O5 C5 C6 113.72(17)
C4 C5 C6 122.16(17)
C5 C6 C1 118.86(17)
C5 C6 C7 117.92(16)
C1 C6 C7 123.20(18)
C8 C7 C6 124.95(19)
C8 C7 H7 117.5
C6 C7 H7 117.5
C7 C8 N9 123.15(19)
C7 C8 C13 122.75(19)
N9 C8 C13 113.58(18)
C8 N9 C15 107.31(17)
C8 N9 C10 109.56(17)
C15 N9 C10 107.79(18)
N9 C10 C11 112.23(17)
N9 C10 H10A 109.2
C11 C10 H10A 109.2
N9 C10 H10B 109.2
C11 C10 H10B 109.2
H10A C10 H10B 107.9
C12 C11 C10 108.62(18)
C12 C11 H11A 110.0
C10 C11 H11A 110.0
C12 C11 H11B 110.0
C10 C11 H11B 110.0
H11A C11 H11B 108.3
C13 C12 C14 107.4(2)
C13 C12 C11 106.79(19)
C14 C12 C11 108.32(19)
C13 C12 H12 111.4
C14 C12 H12 111.4
C11 C12 H12 111.4
O13 C13 C8 124.6(2)
O13 C13 C12 124.8(2)
C8 C13 C12 110.61(18)
C12 C14 C15 109.2(2)
C12 C14 H14A 109.8
C15 C14 H14A 109.8
C12 C14 H14B 109.8
C15 C14 H14B 109.8
H14A C14 H14B 108.3
N9 C15 C14 111.6(2)
N9 C15 H15A 109.3
C14 C15 H15A 109.3
N9 C15 H15B 109.3
C14 C15 H15B 109.3
H15A C15 H15B 108.0
C17 C16 C1 124.32(17)
C17 C16 H16 117.8
C1 C16 H16 117.8
C16 C17 C18 127.40(17)
C16 C17 H17 116.3
C18 C17 H17 116.3
C19 C18 C23 117.55(17)
C19 C18 C17 124.46(16)
C23 C18 C17 117.98(16)
C20 C19 C18 121.85(17)
C20 C19 H19 119.1
C18 C19 H19 119.1
C19 C20 C21 119.34(18)
C19 C20 H20 120.3
C21 C20 H20 120.3
C21 O21 C26 117.55(14)
O21 C21 C22 115.33(16)
O21 C21 C20 124.75(17)
C22 C21 C20 119.89(17)
C23 C22 C21 120.20(17)
C23 C22 H22 119.9
C21 C22 H22 119.9
C22 C23 C18 121.16(18)
C22 C23 H23 119.4
C18 C23 H23 119.4
O5 C24 H24A 109.5
O5 C24 H24B 109.5
H24A C24 H24B 109.5
O5 C24 H24C 109.5
H24A C24 H24C 109.5
H24B C24 H24C 109.5
O3 C25 H25A 109.5
O3 C25 H25B 109.5
H25A C25 H25B 109.5
O3 C25 H25C 109.5
H25A C25 H25C 109.5
H25B C25 H25C 109.5
O21 C26 H26A 109.5
O21 C26 H26B 109.5
H26A C26 H26B 109.5
O21 C26 H26C 109.5
H26A C26 H26C 109.5
H26B C26 H26C 109.5

loop_
_geom_bond_atom_site_label_1
_geom_bond_atom_site_label_2
_geom_bond_distance
C1 C2 1.403(3)
C1 C6 1.411(3)
C1 C16 1.472(3)
C2 C3 1.391(3)
C2 H2 0.9500
O3 C3 1.371(2)
O3 C25 1.431(2)
C3 C4 1.400(3)
C4 C5 1.387(3)
C4 H4 0.9500
O5 C5 1.371(2)
O5 C24 1.422(2)
C5 C6 1.403(3)
C6 C7 1.470(3)
C7 C8 1.333(3)
C7 H7 0.9500
C8 N9 1.440(3)
C8 C13 1.488(3)
N9 C15 1.476(3)
N9 C10 1.482(3)
C10 C11 1.546(3)
C10 H10A 0.9900
C10 H10B 0.9900
C11 C12 1.538(3)
C11 H11A 0.9900
C11 H11B 0.9900
C12 C13 1.505(3)
C12 C14 1.536(4)
C12 H12 1.0000
O13 C13 1.217(3)
C14 C15 1.549(4)
C14 H14A 0.9900
C14 H14B 0.9900
C15 H15A 0.9900
C15 H15B 0.9900
C16 C17 1.338(3)
C16 H16 0.9500
C17 C18 1.466(3)
C17 H17 0.9500
C18 C19 1.398(3)
C18 C23 1.405(3)
C19 C20 1.388(3)
C19 H19 0.9500
C20 C21 1.395(3)
C20 H20 0.9500
O21 C21 1.373(2)
O21 C26 1.428(2)
C21 C22 1.391(3)
C22 C23 1.383(3)
C22 H22 0.9500
C23 H23 0.9500
C24 H24A 0.9800
C24 H24B 0.9800
C24 H24C 0.9800
C25 H25A 0.9800
C25 H25B 0.9800
C25 H25C 0.9800
C26 H26A 0.9800
C26 H26B 0.9800
C26 H26C 0.9800

loop_
_geom_torsion_atom_site_label_1
_geom_torsion_atom_site_label_2
_geom_torsion_atom_site_label_3
_geom_torsion_atom_site_label_4
_geom_torsion
C6 C1 C2 C3 -1.2(3)
C16 C1 C2 C3 179.23(18)
C25 O3 C3 C2 -176.17(18)
C25 O3 C3 C4 3.3(3)
C1 C2 C3 O3 179.94(18)
C1 C2 C3 C4 0.5(3)
O3 C3 C4 C5 -178.81(19)
C2 C3 C4 C5 0.6(3)
C24 O5 C5 C4 4.7(3)
C24 O5 C5 C6 -174.0(2)
C3 C4 C5 O5 -179.51(19)
C3 C4 C5 C6 -1.0(3)
O5 C5 C6 C1 178.92(18)
C4 C5 C6 C1 0.2(3)
O5 C5 C6 C7 0.2(3)
C4 C5 C6 C7 -178.45(19)
C2 C1 C6 C5 0.9(3)
C16 C1 C6 C5 -179.58(18)
C2 C1 C6 C7 179.48(19)
C16 C1 C6 C7 -1.0(3)
C5 C6 C7 C8 111.4(2)
C1 C6 C7 C8 -67.3(3)
C6 C7 C8 N9 -4.3(4)
C6 C7 C8 C13 -175.52(18)
C7 C8 N9 C15 -108.9(2)
C13 C8 N9 C15 63.0(2)
C7 C8 N9 C10 134.3(2)
C13 C8 N9 C10 -53.7(2)
C8 N9 C10 C11 57.3(2)
C15 N9 C10 C11 -59.2(2)
N9 C10 C11 C12 -1.3(3)
C10 C11 C12 C13 -56.4(2)
C10 C11 C12 C14 59.0(3)
C7 C8 C13 O13 -13.8(3)
N9 C8 C13 O13 174.2(2)
C7 C8 C13 C12 165.8(2)
N9 C8 C13 C12 -6.2(3)
C14 C12 C13 O13 125.5(2)
C11 C12 C13 O13 -118.5(2)
C14 C12 C13 C8 -54.1(2)
C11 C12 C13 C8 61.9(2)
C13 C12 C14 C15 58.5(3)
C11 C12 C14 C15 -56.5(3)
C8 N9 C15 C14 -56.1(3)
C10 N9 C15 C14 61.8(2)
C12 C14 C15 N9 -3.7(3)
C2 C1 C16 C17 -25.6(3)
C6 C1 C16 C17 154.9(2)
C1 C16 C17 C18 -178.61(19)
C16 C17 C18 C19 -7.2(3)
C16 C17 C18 C23 171.5(2)
C23 C18 C19 C20 -0.9(3)
C17 C18 C19 C20 177.7(2)
C18 C19 C20 C21 0.1(3)
C26 O21 C21 C22 -164.65(18)
C26 O21 C21 C20 17.1(3)
C19 C20 C21 O21 178.75(19)
C19 C20 C21 C22 0.6(3)
O21 C21 C22 C23 -178.73(18)
C20 C21 C22 C23 -0.4(3)
C21 C22 C23 C18 -0.5(3)
C19 C18 C23 C22 1.1(3)
C17 C18 C23 C22 -177.61(19)

loop_
_cod_related_entry_id
_cod_related_entry_database
_cod_related_entry_code
1 ChemSpider 30657482
